data_7101704
loop_
_publ_author_name
'Ananchenko, Gennady S'
'Udachin, Konstantin A'
'Pojarova, Michaela'
'Jebors, Said'
'Coleman, Anthony W'
'Ripmeester, John A'

_publ_section_title
;
 A molecular turnstile in para-octanoyl calix[4]arene nanocapsules.
;
_journal_issue 7
_journal_name_full 'Chemical communications (Cambridge, England)'
_journal_page_first 707
_journal_page_last 709
_journal_paper_doi 10.1039/b613972h
_journal_year 2007
_chemical_formula_sum 'C66 H92 O10'
_chemical_formula_weight 1045.40
_chemical_name_common 'para-octanoylcalix(4)arene + acetone'
_chemical_name_systematic
;
?
;
_space_group_IT_number 2
_symmetry_cell_setting triclinic
_symmetry_space_group_name_Hall '-P 1'
_symmetry_space_group_name_H-M 'P -1'
_atom_sites_solution_hydrogens geom
_atom_sites_solution_primary direct
_atom_sites_solution_secondary difmap
_audit_creation_method SHELXL-97
_cell_angle_alpha 90.081(2)
_cell_angle_beta 104.117(2)
_cell_angle_gamma 96.904(2)
_cell_formula_units_Z 2
_cell_length_a 12.6317(15)
_cell_length_b 15.6209(18)
_cell_length_c 15.6580(18)
_cell_measurement_temperature 125(2)
_cell_volume 2973.1(6)
_computing_structure_refinement 'SHELXL-97 (Sheldrick, 1997)'
_computing_structure_solution 'SHELXS-97 (Sheldrick, 1990)'
_diffrn_ambient_temperature 125(2)
_diffrn_measured_fraction_theta_full 0.975
_diffrn_measured_fraction_theta_max 0.975
_diffrn_radiation_monochromator graphite
_diffrn_radiation_source 'fine-focus sealed tube'
_diffrn_radiation_type MoK\a
_diffrn_radiation_wavelength 0.71070
_diffrn_reflns_av_R_equivalents 0.0374
_diffrn_reflns_av_sigmaI/netI 0.0567
_diffrn_reflns_limit_h_max 17
_diffrn_reflns_limit_h_min -17
_diffrn_reflns_limit_k_max 21
_diffrn_reflns_limit_k_min -21
_diffrn_reflns_limit_l_max 21
_diffrn_reflns_limit_l_min -21
_diffrn_reflns_number 36602
_diffrn_reflns_theta_full 29.58
_diffrn_reflns_theta_max 29.58
_diffrn_reflns_theta_min 1.68
_exptl_absorpt_coefficient_mu 0.077
_exptl_absorpt_correction_T_max 0.9848
_exptl_absorpt_correction_T_min 0.9626
_exptl_absorpt_correction_type multi-scan
_exptl_absorpt_process_details sadabs
_exptl_crystal_density_diffrn 1.168
_exptl_crystal_density_method 'not measured'
_exptl_crystal_F_000 1136
_exptl_crystal_size_max 0.50
_exptl_crystal_size_mid 0.50
_exptl_crystal_size_min 0.20
_refine_diff_density_max 1.068
_refine_diff_density_min -0.739
_refine_diff_density_rms 0.091
_refine_ls_extinction_method none
_refine_ls_goodness_of_fit_ref 1.328
_refine_ls_hydrogen_treatment constr
_refine_ls_matrix_type full
_refine_ls_number_parameters 984
_refine_ls_number_reflns 16295
_refine_ls_number_restraints 372
_refine_ls_restrained_S_all 1.348
_refine_ls_R_factor_all 0.1726
_refine_ls_R_factor_gt 0.1122
_refine_ls_shift/su_max 0.062
_refine_ls_shift/su_mean 0.003
_refine_ls_structure_factor_coef Fsqd
_refine_ls_weighting_details 'calc w=1/[\s^2^(Fo^2^)+(0.2000P)^2^+0.0000P] where P=(Fo^2^+2Fc^2^)/3'
_refine_ls_weighting_scheme calc
_refine_ls_wR_factor_gt 0.3413
_refine_ls_wR_factor_ref 0.3959
_reflns_number_gt 8640
_reflns_number_total 16295
_reflns_threshold_expression >2sigma(I)
_cod_data_source_file b613972h.txt
_cod_data_source_block gena31
_cod_original_sg_symbol_H-M P-1
_cod_database_code 7101704

loop_
_symmetry_equiv_pos_as_xyz
'x, y, z'
'-x, -y, -z'

loop_
_atom_site_label
_atom_site_type_symbol
_atom_site_fract_x
_atom_site_fract_y
_atom_site_fract_z
_atom_site_U_iso_or_equiv
_atom_site_adp_type
_atom_site_occupancy
_atom_site_symmetry_multiplicity
_atom_site_calc_flag
_atom_site_refinement_flags
_atom_site_disorder_assembly
_atom_site_disorder_group
O1 O 0.35731(5) 0.24953(4) 0.93882(4) 0.0516(2) Uani 1 1 d . . .
H1 H 0.3714 0.3028 0.9330 0.062 Uiso 1 1 calc R . .
O2 O 0.35482(5) 0.16880(4) 0.78524(5) 0.0523(2) Uani 1 1 d . . .
H2 H 0.3560 0.1926 0.8337 0.063 Uiso 1 1 calc R . .
O3 O 0.35909(5) 0.32016(4) 0.70190(4) 0.05226(19) Uani 1 1 d . . .
H3 H 0.3643 0.2716 0.7245 0.063 Uiso 1 1 calc R . .
O4 O 0.35503(5) 0.40174(4) 0.85419(4) 0.0529(2) Uani 1 1 d . . .
H4 H 0.3708 0.3969 0.8055 0.063 Uiso 1 1 calc R . .
C1 C 0.21195(8) 0.43914(5) 0.91474(5) 0.0423(2) Uani 1 1 d . . .
C2 C 0.25944(8) 0.39304(5) 0.99828(6) 0.0459(3) Uani 1 1 d . . .
H2A H 0.2438 0.4220 1.0493 0.055 Uiso 1 1 calc R . .
H2B H 0.3403 0.3970 1.0077 0.055 Uiso 1 1 calc R . .
C3 C 0.21101(8) 0.29848(5) 0.99291(5) 0.0420(2) Uani 1 1 d . . .
C4 C 0.11286(8) 0.27688(5) 1.01582(5) 0.0438(2) Uani 1 1 d . . .
H4A H 0.0790 0.3210 1.0366 0.053 Uiso 1 1 calc R . .
C5 C 0.06198(7) 0.19230(5) 1.00939(5) 0.0422(2) Uani 1 1 d D . .
C6 C 0.11405(7) 0.12740(5) 0.98026(5) 0.0398(2) Uani 1 1 d . . .
H6 H 0.0814 0.0691 0.9772 0.048 Uiso 1 1 calc R . .
C7 C 0.21193(7) 0.14721(5) 0.95606(5) 0.0398(2) Uani 1 1 d . . .
C8 C 0.26277(7) 0.07713(5) 0.91877(6) 0.0431(2) Uani 1 1 d . . .
H8A H 0.2481 0.0223 0.9478 0.052 Uiso 1 1 calc R . .
H8B H 0.3435 0.0929 0.9315 0.052 Uiso 1 1 calc R . .
C9 C 0.21639(7) 0.06449(5) 0.81982(6) 0.0417(2) Uani 1 1 d . . .
C10 C 0.12233(7) 0.00713(5) 0.78816(6) 0.0444(2) Uani 1 1 d . . .
H10 H 0.0909 -0.0261 0.8287 0.053 Uiso 1 1 calc R . .
C11 C 0.07264(8) -0.00315(6) 0.69862(6) 0.0471(3) Uani 1 1 d D . .
C12 C 0.12123(8) 0.04477(5) 0.63967(6) 0.0455(2) Uani 1 1 d . . .
H12 H 0.0888 0.0376 0.5782 0.055 Uiso 1 1 calc R . .
C13 C 0.21430(7) 0.10167(5) 0.66854(6) 0.0438(2) Uani 1 1 d . . .
C14 C 0.26212(8) 0.15793(6) 0.60447(6) 0.0493(3) Uani 1 1 d . . .
H14A H 0.3428 0.1707 0.6276 0.059 Uiso 1 1 calc R . .
H14B H 0.2479 0.1263 0.5472 0.059 Uiso 1 1 calc R . .
C15 C 0.21167(8) 0.24203(6) 0.59092(6) 0.0455(2) Uani 1 1 d . . .
C16 C 0.11156(8) 0.24381(6) 0.53200(6) 0.0473(3) Uani 1 1 d . . .
H16 H 0.0762 0.1923 0.4999 0.057 Uiso 1 1 calc R . .
C17 C 0.06006(8) 0.31806(6) 0.51756(6) 0.0472(3) Uani 1 1 d D . .
C18 C 0.11316(8) 0.39368(6) 0.56591(6) 0.0462(2) Uani 1 1 d . . .
H18 H 0.0802 0.4455 0.5561 0.055 Uiso 1 1 calc R . .
C19 C 0.21107(7) 0.39401(5) 0.62657(5) 0.0438(2) Uani 1 1 d . . .
C20 C 0.26132(8) 0.47437(6) 0.68387(6) 0.0459(2) Uani 1 1 d . . .
H20A H 0.3421 0.4749 0.7031 0.055 Uiso 1 1 calc R . .
H20B H 0.2461 0.5263 0.6491 0.055 Uiso 1 1 calc R . .
C21 C 0.21423(8) 0.47675(5) 0.76419(6) 0.0426(2) Uani 1 1 d . . .
C22 C 0.11773(8) 0.51362(5) 0.75745(6) 0.0435(2) Uani 1 1 d . . .
H22 H 0.0854 0.5395 0.7041 0.052 Uiso 1 1 calc R . .
C23 C 0.06765(7) 0.51321(5) 0.82744(5) 0.0428(2) Uani 1 1 d D . .
C24 C 0.11634(8) 0.47559(5) 0.90569(6) 0.0430(2) Uani 1 1 d . . .
H24 H 0.0826 0.4752 0.9537 0.052 Uiso 1 1 calc R . .
C25 C 0.25979(7) 0.23300(6) 0.96260(5) 0.0416(2) Uani 1 1 d . . .
C26 C 0.26141(7) 0.11139(5) 0.75933(6) 0.0421(2) Uani 1 1 d . . .
C27 C 0.26044(7) 0.31750(6) 0.63963(5) 0.0453(2) Uani 1 1 d . . .
C28 C 0.25934(8) 0.43923(5) 0.84243(6) 0.0437(2) Uani 1 1 d . . .
O5 O -0.08850(8) 0.09228(6) 1.02811(6) 0.0475(2) Uani 0.62 1 d PD A 1
C29 C -0.04666(12) 0.16734(8) 1.02860(9) 0.0470(3) Uani 0.62 1 d PD A 1
C30 C -0.09929(12) 0.23781(9) 1.06406(9) 0.0483(3) Uani 0.62 1 d PD A 1
H30A H -0.0495 0.2621 1.1200 0.058 Uiso 0.62 1 calc PR A 1
H30B H -0.1077 0.2848 1.0215 0.058 Uiso 0.62 1 calc PR A 1
C31 C -0.21099(12) 0.20630(9) 1.08036(11) 0.0579(4) Uani 0.62 1 d PD A 1
H31A H -0.2585 0.1760 1.0264 0.070 Uiso 0.62 1 calc PR A 1
H31B H -0.2017 0.1645 1.1283 0.070 Uiso 0.62 1 calc PR A 1
C32 C -0.26686(14) 0.27973(12) 1.10531(14) 0.0765(5) Uani 0.62 1 d PD A 1
H32A H -0.2777 0.3209 1.0568 0.092 Uiso 0.62 1 calc PR A 1
H32B H -0.2186 0.3108 1.1585 0.092 Uiso 0.62 1 calc PR A 1
C33 C -0.37855(15) 0.24762(12) 1.12374(15) 0.0763(5) Uani 0.62 1 d PD A 1
H33A H -0.3704 0.1994 1.1649 0.092 Uiso 0.62 1 calc PR A 1
H33B H -0.4316 0.2261 1.0682 0.092 Uiso 0.62 1 calc PR A 1
C34 C -0.42353(12) 0.32455(11) 1.16567(12) 0.0606(5) Uani 0.62 1 d PD A 1
H34A H -0.3679 0.3475 1.2194 0.073 Uiso 0.62 1 calc PR A 1
H34B H -0.4329 0.3716 1.1232 0.073 Uiso 0.62 1 calc PR A 1
C35 C -0.53073(12) 0.29858(12) 1.18923(12) 0.0585(5) Uani 0.62 1 d PD A 1
H35A H -0.5209 0.2525 1.2328 0.070 Uiso 0.62 1 calc PR A 1
H35B H -0.5859 0.2743 1.1358 0.070 Uiso 0.62 1 calc PR A 1
C36 C -0.57462(14) 0.37181(13) 1.22680(11) 0.0660(5) Uani 0.62 1 d PD A 1
H36A H -0.5362 0.3821 1.2890 0.099 Uiso 0.62 1 calc PR A 1
H36B H -0.6536 0.3569 1.2217 0.099 Uiso 0.62 1 calc PR A 1
H36C H -0.5626 0.4241 1.1942 0.099 Uiso 0.62 1 calc PR A 1
O5A O -0.0977(2) 0.09625(16) 1.00479(18) 0.0475(2) Uani 0.23 1 d PD A 2
C29A C -0.0454(3) 0.1661(2) 1.0326(2) 0.0470(3) Uani 0.23 1 d PD A 2
C30A C -0.1127(3) 0.2380(2) 1.0397(2) 0.0483(3) Uani 0.23 1 d PD A 2
H30C H -0.1184 0.2723 0.9861 0.058 Uiso 0.23 1 calc PR A 2
H30D H -0.0719 0.2763 1.0905 0.058 Uiso 0.23 1 calc PR A 2
C31A C -0.2294(3) 0.2114(2) 1.0510(3) 0.0579(4) Uani 0.23 1 d PD A 2
H31C H -0.2808 0.2004 0.9922 0.070 Uiso 0.23 1 calc PR A 2
H31D H -0.2308 0.1570 1.0834 0.070 Uiso 0.23 1 calc PR A 2
C32A C -0.2677(3) 0.2803(3) 1.1006(3) 0.0765(5) Uani 0.23 1 d PD A 2
H32C H -0.2123 0.2916 1.1575 0.092 Uiso 0.23 1 calc PR A 2
H32D H -0.2639 0.3337 1.0669 0.092 Uiso 0.23 1 calc PR A 2
C33A C -0.3793(3) 0.2684(3) 1.1212(4) 0.0763(5) Uani 0.23 1 d PD A 2
H33C H -0.3757 0.2296 1.1715 0.092 Uiso 0.23 1 calc PR A 2
H33D H -0.4332 0.2389 1.0698 0.092 Uiso 0.23 1 calc PR A 2
C34A C -0.4242(3) 0.3538(3) 1.1443(3) 0.0606(5) Uani 0.23 1 d PD A 2
H34C H -0.3619 0.4005 1.1611 0.073 Uiso 0.23 1 calc PR A 2
H34D H -0.4762 0.3716 1.0911 0.073 Uiso 0.23 1 calc PR A 2
C35A C -0.4828(3) 0.3427(3) 1.2199(3) 0.0585(5) Uani 0.23 1 d PD A 2
H35C H -0.4382 0.3101 1.2666 0.070 Uiso 0.23 1 calc PR A 2
H35D H -0.4836 0.4007 1.2453 0.070 Uiso 0.23 1 calc PR A 2
C36A C -0.6004(3) 0.2972(3) 1.1968(3) 0.0660(5) Uani 0.23 1 d PD A 2
H36D H -0.6520 0.3401 1.1919 0.099 Uiso 0.23 1 calc PR A 2
H36E H -0.6103 0.2571 1.2431 0.099 Uiso 0.23 1 calc PR A 2
H36F H -0.6145 0.2652 1.1405 0.099 Uiso 0.23 1 calc PR A 2
O5B O -0.0609(4) 0.0997(2) 1.0520(3) 0.0475(2) Uani 0.15 1 d PD A -3
C29B C -0.0352(4) 0.1774(3) 1.0484(3) 0.0470(3) Uani 0.15 1 d PD A -3
C30B C -0.0845(3) 0.2440(3) 1.0897(3) 0.0483(3) Uani 0.15 1 d PD A -3
H30E H -0.0675 0.2997 1.0629 0.058 Uiso 0.15 1 calc PR A -3
H30F H -0.0452 0.2499 1.1528 0.058 Uiso 0.15 1 calc PR A -3
C31B C -0.2081(3) 0.2323(3) 1.0850(4) 0.0579(4) Uani 0.15 1 d PD A -3
H31E H -0.2451 0.2385 1.0223 0.070 Uiso 0.15 1 calc PR A -3
H31F H -0.2263 0.1711 1.0982 0.070 Uiso 0.15 1 calc PR A -3
C32B C -0.2670(4) 0.2831(4) 1.1367(4) 0.0765(5) Uani 0.15 1 d PD A -3
H32E H -0.2597 0.3420 1.1138 0.092 Uiso 0.15 1 calc PR A -3
H32F H -0.2188 0.2872 1.1971 0.092 Uiso 0.15 1 calc PR A -3
C33B C -0.3822(4) 0.2705(4) 1.1506(4) 0.0763(5) Uani 0.15 1 d PD A -3
H33E H -0.3860 0.2131 1.1772 0.092 Uiso 0.15 1 calc PR A -3
H33F H -0.4287 0.2610 1.0897 0.092 Uiso 0.15 1 calc PR A -3
C34B C -0.4526(3) 0.3186(4) 1.1957(4) 0.0606(5) Uani 0.15 1 d PD A -3
H34E H -0.4577 0.3759 1.1690 0.073 Uiso 0.15 1 calc PR A -3
H34F H -0.4125 0.3288 1.2583 0.073 Uiso 0.15 1 calc PR A -3
C35B C -0.5705(4) 0.2778(5) 1.1936(4) 0.0585(5) Uani 0.15 1 d PD A -3
H35E H -0.5788 0.2227 1.1598 0.070 Uiso 0.15 1 calc PR A -3
H35F H -0.6178 0.3151 1.1544 0.070 Uiso 0.15 1 calc PR A -3
C36B C -0.6333(5) 0.2543(5) 1.2675(3) 0.0660(5) Uani 0.15 1 d PD A -3
H36G H -0.5984 0.2099 1.3043 0.099 Uiso 0.15 1 calc PR A -3
H36H H -0.7102 0.2326 1.2401 0.099 Uiso 0.15 1 calc PR A -3
H36I H -0.6303 0.3060 1.3041 0.099 Uiso 0.15 1 calc PR A -3
O6 O -0.08400(14) -0.05291(9) 0.59164(9) 0.0564(2) Uani 0.44 1 d PD A 1
C37 C -0.02590(17) -0.06541(11) 0.66586(12) 0.0461(3) Uani 0.44 1 d PD A 1
C38 C -0.05852(18) -0.12916(14) 0.72961(14) 0.0521(5) Uani 0.44 1 d PD A 1
H38A H -0.0049 -0.1716 0.7421 0.063 Uiso 0.44 1 calc PR A 1
H38B H -0.0545 -0.0982 0.7857 0.063 Uiso 0.44 1 calc PR A 1
C39 C -0.1715(2) -0.17654(18) 0.6971(2) 0.0784(5) Uani 0.44 1 d PD A 1
H39A H -0.1749 -0.2063 0.6404 0.094 Uiso 0.44 1 calc PR A 1
H39B H -0.1822 -0.2217 0.7395 0.094 Uiso 0.44 1 calc PR A 1
C40 C -0.2643(2) -0.12522(15) 0.68356(15) 0.0655(6) Uani 0.44 1 d PD A 1
H40A H -0.3325 -0.1615 0.6521 0.079 Uiso 0.44 1 calc PR A 1
H40B H -0.2512 -0.0761 0.6460 0.079 Uiso 0.44 1 calc PR A 1
C41 C -0.2803(3) -0.0906(2) 0.7705(2) 0.0929(8) Uani 0.44 1 d PD A 1
H41A H -0.2799 -0.1397 0.8105 0.111 Uiso 0.44 1 calc PR A 1
H41B H -0.2147 -0.0492 0.7968 0.111 Uiso 0.44 1 calc PR A 1
C42 C -0.3784(3) -0.0477(3) 0.7715(2) 0.1051(9) Uani 0.44 1 d PD A 1
H42A H -0.4414 -0.0764 0.7259 0.126 Uiso 0.44 1 calc PR A 1
H42B H -0.3646 0.0128 0.7545 0.126 Uiso 0.44 1 calc PR A 1
C43 C -0.4122(3) -0.0474(2) 0.8594(2) 0.1039(9) Uani 0.44 1 d PD A 1
H43A H -0.4541 -0.1040 0.8649 0.125 Uiso 0.44 1 calc PR A 1
H43B H -0.3447 -0.0410 0.9081 0.125 Uiso 0.44 1 calc PR A 1
C44 C -0.4774(2) 0.0191(2) 0.8701(3) 0.0920(9) Uani 0.44 1 d PD A 1
H44A H -0.4640 0.0671 0.8323 0.138 Uiso 0.44 1 calc PR A 1
H44B H -0.4573 0.0397 0.9318 0.138 Uiso 0.44 1 calc PR A 1
H44C H -0.5555 -0.0041 0.8535 0.138 Uiso 0.44 1 calc PR A 1
O6A O -0.0774(2) -0.06942(12) 0.58564(12) 0.0564(2) Uani 0.32 1 d PD A 2
C37A C -0.0430(2) -0.04948(16) 0.66539(17) 0.0461(3) Uani 0.32 1 d PD A 2
C38A C -0.0971(2) -0.1006(2) 0.72889(18) 0.0521(5) Uani 0.32 1 d PD A 2
H38C H -0.0422 -0.1341 0.7658 0.063 Uiso 0.32 1 calc PR A 2
H38D H -0.1173 -0.0594 0.7685 0.063 Uiso 0.32 1 calc PR A 2
C39A C -0.1988(3) -0.1624(3) 0.6876(2) 0.0784(5) Uani 0.32 1 d PD A 2
H39C H -0.1785 -0.2104 0.6560 0.094 Uiso 0.32 1 calc PR A 2
H39D H -0.2516 -0.1320 0.6447 0.094 Uiso 0.32 1 calc PR A 2
C40A C -0.2518(3) -0.19800(19) 0.7612(2) 0.0655(6) Uani 0.32 1 d PD A 2
H40C H -0.3183 -0.2398 0.7386 0.079 Uiso 0.32 1 calc PR A 2
H40D H -0.1993 -0.2237 0.8088 0.079 Uiso 0.32 1 calc PR A 2
C41A C -0.2789(3) -0.1113(2) 0.7891(3) 0.0929(8) Uani 0.32 1 d PD A 2
H41C H -0.2492 -0.1114 0.8537 0.111 Uiso 0.32 1 calc PR A 2
H41D H -0.2249 -0.0709 0.7680 0.111 Uiso 0.32 1 calc PR A 2
C42A C -0.3679(3) -0.0600(3) 0.7824(3) 0.1051(9) Uani 0.32 1 d PD A 2
H42C H -0.4374 -0.0978 0.7575 0.126 Uiso 0.32 1 calc PR A 2
H42D H -0.3605 -0.0152 0.7388 0.126 Uiso 0.32 1 calc PR A 2
C43A C -0.3801(3) -0.0150(3) 0.8651(3) 0.1039(9) Uani 0.32 1 d PD A 2
H43C H -0.3484 -0.0467 0.9181 0.125 Uiso 0.32 1 calc PR A 2
H43D H -0.3418 0.0447 0.8711 0.125 Uiso 0.32 1 calc PR A 2
C44A C -0.5001(3) -0.0143(3) 0.8548(4) 0.0920(9) Uani 0.32 1 d PD A 2
H44D H -0.5226 0.0385 0.8260 0.138 Uiso 0.32 1 calc PR A 2
H44E H -0.5163 -0.0163 0.9129 0.138 Uiso 0.32 1 calc PR A 2
H44F H -0.5406 -0.0646 0.8188 0.138 Uiso 0.32 1 calc PR A 2
O6B O -0.0762(3) -0.06596(17) 0.58111(17) 0.0564(2) Uani 0.24 1 d PD A 3
C37B C -0.0235(3) -0.0695(2) 0.6587(2) 0.0461(3) Uani 0.24 1 d PD A 3
C38B C -0.0700(3) -0.1420(3) 0.7076(2) 0.0521(5) Uani 0.24 1 d PD A 3
H38E H -0.0369 -0.1944 0.6976 0.063 Uiso 0.24 1 calc PR A 3
H38F H -0.0453 -0.1269 0.7714 0.063 Uiso 0.24 1 calc PR A 3
C39B C -0.1922(3) -0.1648(3) 0.6850(4) 0.0784(5) Uani 0.24 1 d PD A 3
H39E H -0.2165 -0.1760 0.6205 0.094 Uiso 0.24 1 calc PR A 3
H39F H -0.2080 -0.2201 0.7130 0.094 Uiso 0.24 1 calc PR A 3
C40B C -0.2631(4) -0.1042(3) 0.7084(2) 0.0655(6) Uani 0.24 1 d PD A 3
H40E H -0.3399 -0.1326 0.6911 0.079 Uiso 0.24 1 calc PR A 3
H40F H -0.2588 -0.0532 0.6714 0.079 Uiso 0.24 1 calc PR A 3
C41B C -0.2407(4) -0.0718(3) 0.8033(3) 0.0929(8) Uani 0.24 1 d PD A 3
H41E H -0.1655 -0.0403 0.8200 0.111 Uiso 0.24 1 calc PR A 3
H41F H -0.2415 -0.1226 0.8411 0.111 Uiso 0.24 1 calc PR A 3
C42B C -0.3196(3) -0.0129(4) 0.8250(4) 0.1051(9) Uani 0.24 1 d PD A 3
H42E H -0.2840 0.0153 0.8833 0.126 Uiso 0.24 1 calc PR A 3
H42F H -0.3264 0.0331 0.7814 0.126 Uiso 0.24 1 calc PR A 3
C43B C -0.4332(4) -0.0501(5) 0.8276(4) 0.1039(9) Uani 0.24 1 d PD A 3
H43E H -0.4290 -0.1126 0.8347 0.125 Uiso 0.24 1 calc PR A 3
H43F H -0.4424 -0.0282 0.8844 0.125 Uiso 0.24 1 calc PR A 3
C44B C -0.5392(4) -0.0453(4) 0.7656(4) 0.0920(9) Uani 0.24 1 d PD A 3
H44G H -0.5428 0.0137 0.7450 0.138 Uiso 0.24 1 calc PR A 3
H44H H -0.5985 -0.0615 0.7950 0.138 Uiso 0.24 1 calc PR A 3
H44I H -0.5474 -0.0850 0.7152 0.138 Uiso 0.24 1 calc PR A 3
O7 O -0.08221(13) 0.38456(8) 0.42489(8) 0.0581(3) Uani 0.52 1 d PD A 1
C45 C -0.04995(17) 0.31972(11) 0.45725(12) 0.0527(3) Uani 0.52 1 d PD A 1
C46 C -0.1120(2) 0.23121(14) 0.42379(19) 0.0800(5) Uani 0.52 1 d PD A 1
H46A H -0.0678 0.2022 0.3911 0.096 Uiso 0.52 1 calc PR A 1
H46B H -0.1182 0.1960 0.4753 0.096 Uiso 0.52 1 calc PR A 1
C47 C -0.22260(19) 0.23240(15) 0.36655(18) 0.0759(6) Uani 0.52 1 d PD A 1
H47A H -0.2155 0.2640 0.3131 0.091 Uiso 0.52 1 calc PR A 1
H47B H -0.2646 0.2656 0.3977 0.091 Uiso 0.52 1 calc PR A 1
C48 C -0.2889(2) 0.14614(16) 0.33794(17) 0.0803(6) Uani 0.52 1 d PD A 1
H48A H -0.2510 0.1148 0.3017 0.096 Uiso 0.52 1 calc PR A 1
H48B H -0.3614 0.1557 0.3001 0.096 Uiso 0.52 1 calc PR A 1
C49 C -0.3076(2) 0.0886(2) 0.4148(2) 0.1443(12) Uani 0.52 1 d PDU A 1
H49A H -0.3483 0.0323 0.3899 0.173 Uiso 0.52 1 calc PR A 1
H49B H -0.2352 0.0775 0.4515 0.173 Uiso 0.52 1 calc PR A 1
C50 C -0.3691(3) 0.1261(2) 0.4719(2) 0.1189(10) Uani 0.52 1 d PD A 1
H50A H -0.3332 0.1855 0.4891 0.143 Uiso 0.52 1 calc PR A 1
H50B H -0.4439 0.1309 0.4353 0.143 Uiso 0.52 1 calc PR A 1
C51 C -0.3816(2) 0.0824(2) 0.5533(2) 0.1237(12) Uani 0.52 1 d PD A 1
H51A H -0.3072 0.0811 0.5923 0.148 Uiso 0.52 1 calc PR A 1
H51B H -0.4137 0.0219 0.5371 0.148 Uiso 0.52 1 calc PR A 1
C52 C -0.4497(3) 0.1201(3) 0.6048(3) 0.1715(16) Uani 0.52 1 d PD A 1
H52A H -0.4703 0.1749 0.5796 0.257 Uiso 0.52 1 calc PR A 1
H52B H -0.4075 0.1303 0.6661 0.257 Uiso 0.52 1 calc PR A 1
H52C H -0.5163 0.0801 0.6028 0.257 Uiso 0.52 1 calc PR A 1
O7A O -0.0872(3) 0.38790(17) 0.44057(17) 0.0581(3) Uani 0.25 1 d PD A -2
C45A C -0.0458(3) 0.3211(2) 0.4512(2) 0.0527(3) Uani 0.25 1 d PD A -2
C46A C -0.1221(4) 0.2368(3) 0.4357(4) 0.0800(5) Uani 0.25 1 d PD A -2
H46C H -0.0790 0.1891 0.4298 0.096 Uiso 0.25 1 calc PR A -2
H46D H -0.1528 0.2259 0.4877 0.096 Uiso 0.25 1 calc PR A -2
C47A C -0.2138(4) 0.2362(3) 0.3563(3) 0.0759(6) Uani 0.25 1 d PD A -2
H47C H -0.1840 0.2432 0.3035 0.091 Uiso 0.25 1 calc PR A -2
H47D H -0.2553 0.2853 0.3604 0.091 Uiso 0.25 1 calc PR A -2
C48A C -0.2901(4) 0.1527(3) 0.3473(3) 0.0803(6) Uani 0.25 1 d PD A -2
H48C H -0.2695 0.1121 0.3074 0.096 Uiso 0.25 1 calc PR A -2
H48D H -0.3664 0.1641 0.3206 0.096 Uiso 0.25 1 calc PR A -2
C49A C -0.2852(4) 0.1117(4) 0.4360(3) 0.1443(12) Uani 0.25 1 d PDU A -2
H49C H -0.3039 0.0484 0.4262 0.173 Uiso 0.25 1 calc PR A -2
H49D H -0.2087 0.1226 0.4724 0.173 Uiso 0.25 1 calc PR A -2
C50A C -0.3600(4) 0.1431(4) 0.4865(4) 0.1189(10) Uani 0.25 1 d PD A -2
H50C H -0.3681 0.2043 0.4735 0.143 Uiso 0.25 1 calc PR A -2
H50D H -0.3273 0.1394 0.5504 0.143 Uiso 0.25 1 calc PR A -2
C51A C -0.4715(4) 0.0900(3) 0.4623(6) 0.1237(12) Uani 0.25 1 d PD A -2
H51C H -0.5095 0.0974 0.4000 0.148 Uiso 0.25 1 calc PR A -2
H51D H -0.5184 0.1056 0.5007 0.148 Uiso 0.25 1 calc PR A -2
C52A C -0.4434(7) -0.0013(4) 0.4775(6) 0.1715(16) Uani 0.25 1 d PD A -2
H52K H -0.4341 -0.0262 0.4227 0.257 Uiso 0.25 1 calc PR A -2
H52L H -0.5030 -0.0363 0.4961 0.257 Uiso 0.25 1 calc PR A -2
H52M H -0.3749 -0.0004 0.5235 0.257 Uiso 0.25 1 calc PR A -2
O7B O -0.0816(3) 0.38960(18) 0.4427(2) 0.0581(3) Uani 0.23 1 d PD A -3
C45B C -0.0514(3) 0.3183(2) 0.4562(3) 0.0527(3) Uani 0.23 1 d PD A -3
C46B C -0.1308(4) 0.2424(3) 0.4088(3) 0.0800(5) Uani 0.23 1 d PD A -3
H46E H -0.1867 0.2644 0.3609 0.096 Uiso 0.23 1 calc PR A -3
H46F H -0.0897 0.2047 0.3815 0.096 Uiso 0.23 1 calc PR A -3
C47B C -0.1887(4) 0.1892(3) 0.4686(3) 0.0759(6) Uani 0.23 1 d PD A -3
H47E H -0.2218 0.2274 0.5025 0.091 Uiso 0.23 1 calc PR A -3
H47F H -0.1352 0.1587 0.5107 0.091 Uiso 0.23 1 calc PR A -3
C48B C -0.2817(4) 0.1215(3) 0.4101(3) 0.0803(6) Uani 0.23 1 d PD A -3
H48E H -0.3401 0.1508 0.3716 0.096 Uiso 0.23 1 calc PR A -3
H48F H -0.2508 0.0847 0.3732 0.096 Uiso 0.23 1 calc PR A -3
C49B C -0.3260(4) 0.0684(5) 0.4796(4) 0.1443(12) Uani 0.23 1 d PDU A -3
H49E H -0.2765 0.0250 0.5035 0.173 Uiso 0.23 1 calc PR A -3
H49F H -0.3298 0.1068 0.5289 0.173 Uiso 0.23 1 calc PR A -3
C50B C -0.4389(4) 0.0243(4) 0.4360(4) 0.1189(10) Uani 0.23 1 d PD A -3
H50E H -0.4378 -0.0388 0.4313 0.143 Uiso 0.23 1 calc PR A -3
H50F H -0.4643 0.0459 0.3759 0.143 Uiso 0.23 1 calc PR A -3
C51B C -0.5154(4) 0.0446(3) 0.4931(4) 0.1237(12) Uani 0.23 1 d PD A -3
H51E H -0.5896 0.0155 0.4644 0.148 Uiso 0.23 1 calc PR A -3
H51F H -0.4912 0.0164 0.5499 0.148 Uiso 0.23 1 calc PR A -3
C52B C -0.5280(7) 0.1334(4) 0.5138(6) 0.1715(16) Uani 0.23 1 d PD A -3
H52D H -0.4814 0.1510 0.5723 0.257 Uiso 0.23 1 calc PR A -3
H52E H -0.6051 0.1374 0.5130 0.257 Uiso 0.23 1 calc PR A -3
H52F H -0.5061 0.1716 0.4698 0.257 Uiso 0.23 1 calc PR A -3
O8 O -0.08903(14) 0.54105(11) 0.87920(11) 0.0532(2) Uani 0.38 1 d PDU A 1
C53 C -0.03986(19) 0.54670(14) 0.82099(15) 0.0482(3) Uani 0.38 1 d PDU A 1
C54 C -0.1039(2) 0.58854(17) 0.73877(17) 0.0585(4) Uani 0.38 1 d PD A 1
H54A H -0.0520 0.6240 0.7109 0.070 Uiso 0.38 1 calc PR A 1
H54B H -0.1532 0.6266 0.7556 0.070 Uiso 0.38 1 calc PR A 1
C55 C -0.1739(2) 0.51494(17) 0.67168(18) 0.0624(7) Uani 0.38 1 d PD A 1
H55A H -0.1240 0.4840 0.6465 0.075 Uiso 0.38 1 calc PR A 1
H55B H -0.2143 0.4729 0.7033 0.075 Uiso 0.38 1 calc PR A 1
C56 C -0.2521(3) 0.55123(19) 0.60065(19) 0.0677(7) Uani 0.38 1 d PD A 1
H56A H -0.2121 0.5979 0.5738 0.081 Uiso 0.38 1 calc PR A 1
H56B H -0.3062 0.5770 0.6257 0.081 Uiso 0.38 1 calc PR A 1
C57 C -0.3125(3) 0.4852(2) 0.5301(2) 0.0996(10) Uani 0.38 1 d PD A 1
H57A H -0.3614 0.5149 0.4834 0.119 Uiso 0.38 1 calc PR A 1
H57B H -0.2578 0.4622 0.5034 0.119 Uiso 0.38 1 calc PR A 1
C58 C -0.3795(3) 0.4116(2) 0.5584(2) 0.0757(6) Uani 0.38 1 d PD A 1
H58A H -0.3300 0.3777 0.6002 0.091 Uiso 0.38 1 calc PR A 1
H58B H -0.4296 0.4341 0.5902 0.091 Uiso 0.38 1 calc PR A 1
C59 C -0.4452(2) 0.35375(17) 0.4854(2) 0.0666(7) Uani 0.38 1 d PD A 1
H59A H -0.3955 0.3312 0.4532 0.080 Uiso 0.38 1 calc PR A 1
H59B H -0.4958 0.3870 0.4438 0.080 Uiso 0.38 1 calc PR A 1
C60 C -0.5131(3) 0.2771(3) 0.5179(3) 0.1093(9) Uani 0.38 1 d PDU A 1
H60A H -0.4667 0.2527 0.5693 0.164 Uiso 0.38 1 calc PR A 1
H60B H -0.5394 0.2327 0.4707 0.164 Uiso 0.38 1 calc PR A 1
H60C H -0.5761 0.2974 0.5344 0.164 Uiso 0.38 1 calc PR A 1
O8A O -0.0887(3) 0.5412(2) 0.8802(2) 0.0532(2) Uani 0.19 1 d PDU A 2
C53A C -0.0354(3) 0.5496(3) 0.8253(2) 0.0482(3) Uani 0.19 1 d PDU A 2
C54A C -0.0961(4) 0.5727(3) 0.7342(3) 0.0585(4) Uani 0.19 1 d PD A 2
H54C H -0.0445 0.6065 0.7048 0.070 Uiso 0.19 1 calc PR A 2
H54D H -0.1544 0.6084 0.7385 0.070 Uiso 0.19 1 calc PR A 2
C55A C -0.1469(4) 0.4904(3) 0.6809(3) 0.0624(7) Uani 0.19 1 d PD A 2
H55C H -0.0972 0.4749 0.6449 0.075 Uiso 0.19 1 calc PR A 2
H55D H -0.1551 0.4429 0.7215 0.075 Uiso 0.19 1 calc PR A 2
C56A C -0.2510(4) 0.4993(4) 0.6249(3) 0.0677(7) Uani 0.19 1 d PD A 2
H56C H -0.2553 0.5619 0.6301 0.081 Uiso 0.19 1 calc PR A 2
H56D H -0.3025 0.4715 0.6580 0.081 Uiso 0.19 1 calc PR A 2
C57A C -0.3096(7) 0.4779(3) 0.5327(4) 0.0996(10) Uani 0.19 1 d PD A 2
H57C H -0.3839 0.4967 0.5185 0.119 Uiso 0.19 1 calc PR A 2
H57D H -0.2678 0.5037 0.4912 0.119 Uiso 0.19 1 calc PR A 2
C58A C -0.3149(4) 0.3838(3) 0.5321(4) 0.0757(6) Uani 0.19 1 d PD A 2
H58C H -0.2958 0.3660 0.5941 0.091 Uiso 0.19 1 calc PR A 2
H58D H -0.2570 0.3678 0.5046 0.091 Uiso 0.19 1 calc PR A 2
C59A C -0.4209(3) 0.3316(3) 0.4865(4) 0.0666(7) Uani 0.19 1 d PD A 2
H59C H -0.4131 0.2698 0.4961 0.080 Uiso 0.19 1 calc PR A 2
H59D H -0.4336 0.3406 0.4224 0.080 Uiso 0.19 1 calc PR A 2
C60A C -0.5214(4) 0.3514(6) 0.5154(5) 0.1093(9) Uani 0.19 1 d PDU A 2
H60D H -0.5203 0.3271 0.5732 0.164 Uiso 0.19 1 calc PR A 2
H60E H -0.5879 0.3260 0.4724 0.164 Uiso 0.19 1 calc PR A 2
H60F H -0.5211 0.4141 0.5193 0.164 Uiso 0.19 1 calc PR A 2
O8B O -0.06159(19) 0.55257(16) 0.88732(15) 0.0532(2) Uani 0.29 1 d PDU A 3
C53B C -0.0344(3) 0.5517(2) 0.81869(19) 0.0482(3) Uani 0.29 1 d PDU A 3
C54B C -0.0734(3) 0.6081(2) 0.7417(2) 0.0585(4) Uani 0.29 1 d PD A 3
H54E H -0.0157 0.6184 0.7087 0.070 Uiso 0.29 1 calc PR A 3
H54F H -0.0846 0.6647 0.7644 0.070 Uiso 0.29 1 calc PR A 3
C55B C -0.1814(3) 0.5674(2) 0.6786(2) 0.0624(7) Uani 0.29 1 d PD A 3
H55E H -0.2369 0.5527 0.7131 0.075 Uiso 0.29 1 calc PR A 3
H55F H -0.2092 0.6108 0.6355 0.075 Uiso 0.29 1 calc PR A 3
C56B C -0.1704(3) 0.4859(2) 0.6281(2) 0.0677(7) Uani 0.29 1 d PD A 3
H56E H -0.1122 0.4999 0.5962 0.081 Uiso 0.29 1 calc PR A 3
H56F H -0.1463 0.4415 0.6712 0.081 Uiso 0.29 1 calc PR A 3
C57B C -0.2747(3) 0.4482(4) 0.5629(3) 0.0996(10) Uani 0.29 1 d PD A 3
H57E H -0.2949 0.4980 0.5261 0.119 Uiso 0.29 1 calc PR A 3
H57F H -0.2472 0.4098 0.5251 0.119 Uiso 0.29 1 calc PR A 3
C58B C -0.3802(3) 0.4026(3) 0.5644(3) 0.0757(6) Uani 0.29 1 d PD A 3
H58E H -0.4161 0.4395 0.5974 0.091 Uiso 0.29 1 calc PR A 3
H58F H -0.3670 0.3501 0.5987 0.091 Uiso 0.29 1 calc PR A 3
C59B C -0.4596(3) 0.3759(2) 0.4799(2) 0.0666(7) Uani 0.29 1 d PD A 3
H59E H -0.4221 0.3469 0.4415 0.080 Uiso 0.29 1 calc PR A 3
H59F H -0.4867 0.4275 0.4498 0.080 Uiso 0.29 1 calc PR A 3
C60B C -0.5568(4) 0.3146(4) 0.4939(4) 0.1093(9) Uani 0.29 1 d PDU A 3
H60G H -0.5303 0.2727 0.5380 0.164 Uiso 0.29 1 calc PR A 3
H60H H -0.5953 0.2842 0.4381 0.164 Uiso 0.29 1 calc PR A 3
H60I H -0.6075 0.3477 0.5145 0.164 Uiso 0.29 1 calc PR A 3
O8C O -0.0978(4) 0.5315(3) 0.8657(3) 0.0532(2) Uani 0.14 1 d PDU A 4
C53C C -0.0390(4) 0.5491(4) 0.8153(3) 0.0482(3) Uani 0.14 1 d PDU A 4
C54C C -0.0776(6) 0.6037(4) 0.7368(3) 0.0585(4) Uani 0.14 1 d PD A 4
H54G H -0.0132 0.6394 0.7244 0.070 Uiso 0.14 1 calc PR A 4
H54H H -0.1269 0.6432 0.7514 0.070 Uiso 0.14 1 calc PR A 4
C55C C -0.1384(5) 0.5496(4) 0.6549(4) 0.0624(7) Uani 0.14 1 d PD A 4
H55G H -0.1671 0.5889 0.6076 0.075 Uiso 0.14 1 calc PR A 4
H55H H -0.0850 0.5179 0.6349 0.075 Uiso 0.14 1 calc PR A 4
C56C C -0.2310(5) 0.4866(4) 0.6662(4) 0.0677(7) Uani 0.14 1 d PD A 4
H56G H -0.2014 0.4365 0.6980 0.081 Uiso 0.14 1 calc PR A 4
H56H H -0.2725 0.5137 0.7027 0.081 Uiso 0.14 1 calc PR A 4
C57C C -0.3069(5) 0.4560(6) 0.5809(5) 0.0996(10) Uani 0.14 1 d PD A 4
H57G H -0.2618 0.4293 0.5472 0.119 Uiso 0.14 1 calc PR A 4
H57H H -0.3286 0.5085 0.5495 0.119 Uiso 0.14 1 calc PR A 4
C58C C -0.4100(5) 0.3956(5) 0.5699(4) 0.0757(6) Uani 0.14 1 d PD A 4
H58G H -0.4570 0.4187 0.6043 0.091 Uiso 0.14 1 calc PR A 4
H58H H -0.3913 0.3394 0.5944 0.091 Uiso 0.14 1 calc PR A 4
C59C C -0.4739(4) 0.3815(5) 0.4757(4) 0.0666(7) Uani 0.14 1 d PD A 4
H59G H -0.4363 0.3431 0.4459 0.080 Uiso 0.14 1 calc PR A 4
H59H H -0.4720 0.4377 0.4464 0.080 Uiso 0.14 1 calc PR A 4
C60C C -0.5926(5) 0.3431(8) 0.4621(8) 0.1093(9) Uani 0.14 1 d PDU A 4
H60J H -0.6053 0.3222 0.5182 0.164 Uiso 0.14 1 calc PR A 4
H60K H -0.6088 0.2949 0.4189 0.164 Uiso 0.14 1 calc PR A 4
H60L H -0.6407 0.3873 0.4404 0.164 Uiso 0.14 1 calc PR A 4
O9 O -0.14683(19) 0.26447(19) 0.65898(17) 0.1439(8) Uani 0.58 1 d PDU B 1
C61 C -0.08393(17) 0.22306(14) 0.71340(15) 0.0808(6) Uani 0.58 1 d PD B 1
C62 C 0.03008(15) 0.26057(13) 0.76261(10) 0.0559(4) Uani 0.58 1 d PD B 1
H62A H 0.0447 0.3204 0.7456 0.084 Uiso 0.58 1 calc PR B 1
H62B H 0.0840 0.2265 0.7481 0.084 Uiso 0.58 1 calc PR B 1
H62C H 0.0357 0.2593 0.8261 0.084 Uiso 0.58 1 calc PR B 1
C63 C -0.1217(2) 0.14335(16) 0.7590(2) 0.1126(10) Uani 0.58 1 d PD B 1
H63A H -0.1324 0.1604 0.8163 0.169 Uiso 0.58 1 calc PR B 1
H63B H -0.0657 0.1037 0.7678 0.169 Uiso 0.58 1 calc PR B 1
H63C H -0.1912 0.1146 0.7224 0.169 Uiso 0.58 1 calc PR B 1
O9A O -0.1103(4) 0.2812(3) 0.8229(3) 0.1439(8) Uani 0.26 1 d PDU C 2
C61A C -0.0722(3) 0.2283(3) 0.7862(3) 0.0808(6) Uani 0.26 1 d PD C 2
C62A C 0.0160(3) 0.2532(3) 0.7412(2) 0.0559(4) Uani 0.26 1 d PD C 2
H62D H -0.0119 0.2875 0.6901 0.084 Uiso 0.26 1 calc PR C 2
H62E H 0.0408 0.2012 0.7215 0.084 Uiso 0.26 1 calc PR C 2
H62F H 0.0779 0.2875 0.7820 0.084 Uiso 0.26 1 calc PR C 2
C63A C -0.1126(5) 0.1332(3) 0.7836(6) 0.1126(10) Uani 0.26 1 d PD C 2
H63D H -0.1140 0.1149 0.8431 0.169 Uiso 0.26 1 calc PR C 2
H63E H -0.0631 0.1007 0.7609 0.169 Uiso 0.26 1 calc PR C 2
H63F H -0.1869 0.1223 0.7449 0.169 Uiso 0.26 1 calc PR C 2
O9B O -0.1561(5) 0.2854(4) 0.7354(6) 0.1439(8) Uani 0.16 1 d PDU D 4
C61B C -0.0897(4) 0.2351(3) 0.7311(5) 0.0808(6) Uani 0.16 1 d PD D 4
C62B C 0.0295(4) 0.2649(5) 0.7407(4) 0.0559(4) Uani 0.16 1 d PD D 4
H62J H 0.0374 0.3137 0.7025 0.084 Uiso 0.16 1 calc PR D 4
H62K H 0.0653 0.2175 0.7237 0.084 Uiso 0.16 1 calc PR D 4
H62L H 0.0641 0.2830 0.8021 0.084 Uiso 0.16 1 calc PR D 4
C63B C -0.1317(7) 0.1491(4) 0.6859(7) 0.1126(10) Uani 0.16 1 d PD D 4
H63J H -0.0986 0.1039 0.7227 0.169 Uiso 0.16 1 calc PR D 4
H63K H -0.1123 0.1480 0.6291 0.169 Uiso 0.16 1 calc PR D 4
H63L H -0.2119 0.1390 0.6762 0.169 Uiso 0.16 1 calc PR D 4
O10 O 0.54284(16) 0.30295(16) 0.87353(17) 0.1250(6) Uani 0.55 1 d PD E 1
C64 C 0.62488(18) 0.31530(18) 0.84917(18) 0.0907(5) Uani 0.55 1 d PD E 1
C65 C 0.6966(3) 0.3986(2) 0.8695(3) 0.1238(12) Uani 0.55 1 d PD E 1
H65A H 0.6671 0.4350 0.9068 0.186 Uiso 0.55 1 calc PR E 1
H65B H 0.6993 0.4278 0.8146 0.186 Uiso 0.55 1 calc PR E 1
H65C H 0.7710 0.3881 0.9007 0.186 Uiso 0.55 1 calc PR E 1
C66 C 0.6248(3) 0.2652(3) 0.7693(3) 0.1810(17) Uani 0.55 1 d PD E 1
H66A H 0.6823 0.2268 0.7834 0.271 Uiso 0.55 1 calc PR E 1
H66B H 0.6392 0.3047 0.7237 0.271 Uiso 0.55 1 calc PR E 1
H66C H 0.5530 0.2307 0.7477 0.271 Uiso 0.55 1 calc PR E 1
O10A O 0.5470(2) 0.2846(2) 0.8574(2) 0.1250(6) Uani 0.45 1 d PD F 2
C64A C 0.6224(2) 0.3254(2) 0.8368(2) 0.0907(5) Uani 0.45 1 d PD F 2
C65A C 0.6282(4) 0.4210(2) 0.8305(3) 0.1238(12) Uani 0.45 1 d PD F 2
H65D H 0.5789 0.4353 0.7751 0.186 Uiso 0.45 1 calc PR F 2
H65E H 0.7038 0.4455 0.8319 0.186 Uiso 0.45 1 calc PR F 2
H65F H 0.6058 0.4450 0.8802 0.186 Uiso 0.45 1 calc PR F 2
C66A C 0.7105(3) 0.2756(4) 0.8226(4) 0.1810(17) Uani 0.45 1 d PD F 2
H66D H 0.6848 0.2137 0.8206 0.271 Uiso 0.45 1 calc PR F 2
H66E H 0.7763 0.2888 0.8710 0.271 Uiso 0.45 1 calc PR F 2
H66F H 0.7282 0.2915 0.7667 0.271 Uiso 0.45 1 calc PR F 2

loop_
_atom_site_aniso_label
_atom_site_aniso_U_11
_atom_site_aniso_U_22
_atom_site_aniso_U_33
_atom_site_aniso_U_23
_atom_site_aniso_U_13
_atom_site_aniso_U_12
O1 0.0528(3) 0.0505(3) 0.0507(3) -0.0013(3) 0.0123(3) 0.0040(3)
O2 0.0572(3) 0.0467(3) 0.0548(3) -0.0017(3) 0.0169(3) 0.0067(3)
O3 0.0590(3) 0.0467(3) 0.0538(3) -0.0014(3) 0.0205(3) 0.0036(3)
O4 0.0618(3) 0.0516(3) 0.0456(3) -0.0042(3) 0.0154(3) 0.0036(3)
C1 0.0614(5) 0.0291(4) 0.0335(4) -0.0052(3) 0.0107(3) -0.0032(4)
C2 0.0644(5) 0.0372(4) 0.0322(4) -0.0052(3) 0.0067(4) 0.0022(4)
C3 0.0615(5) 0.0351(4) 0.0269(3) -0.0015(3) 0.0065(3) 0.0051(4)
C4 0.0678(5) 0.0350(4) 0.0316(4) 0.0018(3) 0.0144(3) 0.0132(4)
C5 0.0630(4) 0.0321(4) 0.0360(4) 0.0028(3) 0.0181(3) 0.0107(3)
C6 0.0607(4) 0.0301(3) 0.0297(3) 0.0042(3) 0.0118(3) 0.0090(3)
C7 0.0541(4) 0.0358(4) 0.0283(3) 0.0023(3) 0.0045(3) 0.0128(3)
C8 0.0555(4) 0.0374(4) 0.0377(4) 0.0025(3) 0.0094(3) 0.0152(3)
C9 0.0555(4) 0.0340(4) 0.0399(4) 0.0010(3) 0.0148(3) 0.0160(3)
C10 0.0611(4) 0.0366(4) 0.0403(4) 0.0019(3) 0.0187(3) 0.0115(4)
C11 0.0662(5) 0.0371(4) 0.0395(4) -0.0042(3) 0.0163(4) 0.0058(4)
C12 0.0687(5) 0.0336(4) 0.0369(4) -0.0063(3) 0.0168(3) 0.0093(4)
C13 0.0631(4) 0.0330(4) 0.0422(4) -0.0013(3) 0.0218(3) 0.0148(3)
C14 0.0692(5) 0.0404(4) 0.0451(4) -0.0039(3) 0.0262(3) 0.0084(4)
C15 0.0681(5) 0.0363(4) 0.0386(4) 0.0018(3) 0.0255(3) 0.0063(4)
C16 0.0723(5) 0.0332(4) 0.0382(4) -0.0032(3) 0.0197(4) 0.0014(4)
C17 0.0718(5) 0.0366(4) 0.0340(4) 0.0008(3) 0.0153(4) 0.0041(4)
C18 0.0734(5) 0.0328(4) 0.0366(4) 0.0037(3) 0.0228(3) 0.0031(4)
C19 0.0667(4) 0.0324(4) 0.0371(4) 0.0016(3) 0.0250(3) -0.0002(4)
C20 0.0632(5) 0.0339(4) 0.0415(4) 0.0003(3) 0.0204(3) -0.0061(4)
C21 0.0616(5) 0.0265(4) 0.0388(4) -0.0043(3) 0.0170(3) -0.0079(4)
C22 0.0682(5) 0.0249(3) 0.0360(4) -0.0027(3) 0.0134(4) -0.0015(4)
C23 0.0627(5) 0.0278(4) 0.0365(4) -0.0064(3) 0.0134(3) -0.0026(4)
C24 0.0662(5) 0.0271(3) 0.0355(4) -0.0062(3) 0.0169(3) -0.0037(4)
C25 0.0509(4) 0.0434(4) 0.0280(3) 0.0004(3) 0.0040(3) 0.0083(4)
C26 0.0501(4) 0.0358(4) 0.0450(4) -0.0018(3) 0.0170(3) 0.0123(3)
C27 0.0618(4) 0.0396(4) 0.0386(4) 0.0003(3) 0.0238(3) -0.0008(4)
C28 0.0582(5) 0.0293(4) 0.0409(4) -0.0059(3) 0.0125(4) -0.0062(4)
O5 0.0735(4) 0.0341(3) 0.0412(4) 0.0056(3) 0.0256(3) 0.0076(3)
C29 0.0784(5) 0.0312(4) 0.0388(4) 0.0011(3) 0.0267(4) 0.0106(4)
C30 0.0763(5) 0.0390(5) 0.0371(6) -0.0033(4) 0.0274(4) 0.0098(4)
C31 0.0858(6) 0.0260(5) 0.0779(7) 0.0044(5) 0.0476(5) 0.0125(5)
C32 0.0846(7) 0.0596(7) 0.0969(9) -0.0066(7) 0.0433(6) 0.0113(6)
C33 0.0835(7) 0.0537(9) 0.0971(10) -0.0167(8) 0.0314(7) 0.0115(7)
C34 0.0517(6) 0.0620(9) 0.0769(9) 0.0024(8) 0.0373(5) -0.0029(7)
C35 0.0453(7) 0.0637(9) 0.0676(8) -0.0003(7) 0.0170(6) 0.0049(6)
C36 0.0611(7) 0.0943(11) 0.0452(7) -0.0112(7) 0.0115(6) 0.0230(8)
O5A 0.0735(4) 0.0341(3) 0.0412(4) 0.0056(3) 0.0256(3) 0.0076(3)
C29A 0.0784(5) 0.0312(4) 0.0388(4) 0.0011(3) 0.0267(4) 0.0106(4)
C30A 0.0763(5) 0.0390(5) 0.0371(6) -0.0033(4) 0.0274(4) 0.0098(4)
C31A 0.0858(6) 0.0260(5) 0.0779(7) 0.0044(5) 0.0476(5) 0.0125(5)
C32A 0.0846(7) 0.0596(7) 0.0969(9) -0.0066(7) 0.0433(6) 0.0113(6)
C33A 0.0835(7) 0.0537(9) 0.0971(10) -0.0167(8) 0.0314(7) 0.0115(7)
C34A 0.0517(6) 0.0620(9) 0.0769(9) 0.0024(8) 0.0373(5) -0.0029(7)
C35A 0.0453(7) 0.0637(9) 0.0676(8) -0.0003(7) 0.0170(6) 0.0049(6)
C36A 0.0611(7) 0.0943(11) 0.0452(7) -0.0112(7) 0.0115(6) 0.0230(8)
O5B 0.0735(4) 0.0341(3) 0.0412(4) 0.0056(3) 0.0256(3) 0.0076(3)
C29B 0.0784(5) 0.0312(4) 0.0388(4) 0.0011(3) 0.0267(4) 0.0106(4)
C30B 0.0763(5) 0.0390(5) 0.0371(6) -0.0033(4) 0.0274(4) 0.0098(4)
C31B 0.0858(6) 0.0260(5) 0.0779(7) 0.0044(5) 0.0476(5) 0.0125(5)
C32B 0.0846(7) 0.0596(7) 0.0969(9) -0.0066(7) 0.0433(6) 0.0113(6)
C33B 0.0835(7) 0.0537(9) 0.0971(10) -0.0167(8) 0.0314(7) 0.0115(7)
C34B 0.0517(6) 0.0620(9) 0.0769(9) 0.0024(8) 0.0373(5) -0.0029(7)
C35B 0.0453(7) 0.0637(9) 0.0676(8) -0.0003(7) 0.0170(6) 0.0049(6)
C36B 0.0611(7) 0.0943(11) 0.0452(7) -0.0112(7) 0.0115(6) 0.0230(8)
O6 0.0935(5) 0.0353(4) 0.0378(3) -0.0211(3) 0.0184(3) -0.0071(4)
C37 0.0748(6) 0.0265(5) 0.0420(5) -0.0069(4) 0.0209(4) 0.0121(5)
C38 0.0616(8) 0.0510(9) 0.0412(7) -0.0040(7) 0.0135(6) -0.0045(7)
C39 0.0870(9) 0.0679(8) 0.0702(8) 0.0143(7) 0.0114(7) -0.0135(8)
C40 0.0834(10) 0.0542(10) 0.0452(10) -0.0150(8) 0.0012(9) -0.0148(9)
C41 0.1157(14) 0.0848(15) 0.0678(13) 0.0027(11) 0.0075(11) 0.0027(12)
C42 0.1073(13) 0.1207(16) 0.0801(13) -0.0024(12) 0.0022(11) 0.0292(12)
C43 0.1318(15) 0.1136(19) 0.0627(11) -0.0064(13) 0.0333(10) -0.0185(14)
C44 0.0796(11) 0.0883(17) 0.1048(16) 0.0000(14) 0.0129(11) 0.0180(11)
O6A 0.0935(5) 0.0353(4) 0.0378(3) -0.0211(3) 0.0184(3) -0.0071(4)
C37A 0.0748(6) 0.0265(5) 0.0420(5) -0.0069(4) 0.0209(4) 0.0121(5)
C38A 0.0616(8) 0.0510(9) 0.0412(7) -0.0040(7) 0.0135(6) -0.0045(7)
C39A 0.0870(9) 0.0679(8) 0.0702(8) 0.0143(7) 0.0114(7) -0.0135(8)
C40A 0.0834(10) 0.0542(10) 0.0452(10) -0.0150(8) 0.0012(9) -0.0148(9)
C41A 0.1157(14) 0.0848(15) 0.0678(13) 0.0027(11) 0.0075(11) 0.0027(12)
C42A 0.1073(13) 0.1207(16) 0.0801(13) -0.0024(12) 0.0022(11) 0.0292(12)
C43A 0.1318(15) 0.1136(19) 0.0627(11) -0.0064(13) 0.0333(10) -0.0185(14)
C44A 0.0796(11) 0.0883(17) 0.1048(16) 0.0000(14) 0.0129(11) 0.0180(11)
O6B 0.0935(5) 0.0353(4) 0.0378(3) -0.0211(3) 0.0184(3) -0.0071(4)
C37B 0.0748(6) 0.0265(5) 0.0420(5) -0.0069(4) 0.0209(4) 0.0121(5)
C38B 0.0616(8) 0.0510(9) 0.0412(7) -0.0040(7) 0.0135(6) -0.0045(7)
C39B 0.0870(9) 0.0679(8) 0.0702(8) 0.0143(7) 0.0114(7) -0.0135(8)
C40B 0.0834(10) 0.0542(10) 0.0452(10) -0.0150(8) 0.0012(9) -0.0148(9)
C41B 0.1157(14) 0.0848(15) 0.0678(13) 0.0027(11) 0.0075(11) 0.0027(12)
C42B 0.1073(13) 0.1207(16) 0.0801(13) -0.0024(12) 0.0022(11) 0.0292(12)
C43B 0.1318(15) 0.1136(19) 0.0627(11) -0.0064(13) 0.0333(10) -0.0185(14)
C44B 0.0796(11) 0.0883(17) 0.1048(16) 0.0000(14) 0.0129(11) 0.0180(11)
O7 0.0930(5) 0.0428(3) 0.0322(4) 0.0056(3) 0.0053(4) 0.0046(4)
C45 0.0764(6) 0.0438(5) 0.0371(4) 0.0016(4) 0.0132(4) 0.0053(5)
C46 0.0885(9) 0.0481(6) 0.0852(10) -0.0002(7) -0.0140(9) 0.0094(7)
C47 0.0756(9) 0.0668(9) 0.0731(10) 0.0169(8) -0.0003(8) -0.0012(8)
C48 0.0826(9) 0.0774(10) 0.0682(10) -0.0093(8) -0.0062(9) 0.0106(8)
C49 0.1102(13) 0.1265(18) 0.222(3) 0.0581(19) 0.0771(15) 0.0412(12)
C50 0.1179(14) 0.0956(15) 0.144(2) -0.0040(15) 0.0304(14) 0.0202(13)
C51 0.1010(17) 0.120(2) 0.150(2) 0.0258(19) 0.0408(16) -0.0063(16)
C52 0.173(2) 0.231(3) 0.154(2) 0.073(2) 0.0948(16) 0.081(2)
O7A 0.0930(5) 0.0428(3) 0.0322(4) 0.0056(3) 0.0053(4) 0.0046(4)
C45A 0.0764(6) 0.0438(5) 0.0371(4) 0.0016(4) 0.0132(4) 0.0053(5)
C46A 0.0885(9) 0.0481(6) 0.0852(10) -0.0002(7) -0.0140(9) 0.0094(7)
C47A 0.0756(9) 0.0668(9) 0.0731(10) 0.0169(8) -0.0003(8) -0.0012(8)
C48A 0.0826(9) 0.0774(10) 0.0682(10) -0.0093(8) -0.0062(9) 0.0106(8)
C49A 0.1102(13) 0.1265(18) 0.222(3) 0.0581(19) 0.0771(15) 0.0412(12)
C50A 0.1179(14) 0.0956(15) 0.144(2) -0.0040(15) 0.0304(14) 0.0202(13)
C51A 0.1010(17) 0.120(2) 0.150(2) 0.0258(19) 0.0408(16) -0.0063(16)
C52A 0.173(2) 0.231(3) 0.154(2) 0.073(2) 0.0948(16) 0.081(2)
O7B 0.0930(5) 0.0428(3) 0.0322(4) 0.0056(3) 0.0053(4) 0.0046(4)
C45B 0.0764(6) 0.0438(5) 0.0371(4) 0.0016(4) 0.0132(4) 0.0053(5)
C46B 0.0885(9) 0.0481(6) 0.0852(10) -0.0002(7) -0.0140(9) 0.0094(7)
C47B 0.0756(9) 0.0668(9) 0.0731(10) 0.0169(8) -0.0003(8) -0.0012(8)
C48B 0.0826(9) 0.0774(10) 0.0682(10) -0.0093(8) -0.0062(9) 0.0106(8)
C49B 0.1102(13) 0.1265(18) 0.222(3) 0.0581(19) 0.0771(15) 0.0412(12)
C50B 0.1179(14) 0.0956(15) 0.144(2) -0.0040(15) 0.0304(14) 0.0202(13)
C51B 0.1010(17) 0.120(2) 0.150(2) 0.0258(19) 0.0408(16) -0.0063(16)
C52B 0.173(2) 0.231(3) 0.154(2) 0.073(2) 0.0948(16) 0.081(2)
O8 0.0625(4) 0.0525(4) 0.0482(4) -0.0078(3) 0.0186(3) 0.0107(3)
C53 0.0712(5) 0.0330(4) 0.0425(4) -0.0058(3) 0.0169(4) 0.0089(4)
C54 0.0701(7) 0.0580(8) 0.0540(6) -0.0027(6) 0.0204(5) 0.0230(6)
C55 0.0759(12) 0.0623(15) 0.0551(9) 0.0171(11) 0.0171(9) 0.0309(12)
C56 0.0802(12) 0.0669(13) 0.0558(11) 0.0123(10) 0.0208(10) 0.0004(12)
C57 0.1004(15) 0.1121(19) 0.0693(15) 0.0244(13) -0.0034(13) -0.0038(15)
C58 0.0939(10) 0.0830(11) 0.0576(8) 0.0078(8) 0.0336(7) 0.0093(9)
C59 0.0693(10) 0.0722(15) 0.0647(8) 0.0278(10) 0.0100(8) 0.0470(11)
C60 0.1078(14) 0.1169(18) 0.1065(13) 0.0100(14) 0.0387(10) 0.0008(13)
O8A 0.0625(4) 0.0525(4) 0.0482(4) -0.0078(3) 0.0186(3) 0.0107(3)
C53A 0.0712(5) 0.0330(4) 0.0425(4) -0.0058(3) 0.0169(4) 0.0089(4)
C54A 0.0701(7) 0.0580(8) 0.0540(6) -0.0027(6) 0.0204(5) 0.0230(6)
C55A 0.0759(12) 0.0623(15) 0.0551(9) 0.0171(11) 0.0171(9) 0.0309(12)
C56A 0.0802(12) 0.0669(13) 0.0558(11) 0.0123(10) 0.0208(10) 0.0004(12)
C57A 0.1004(15) 0.1121(19) 0.0693(15) 0.0244(13) -0.0034(13) -0.0038(15)
C58A 0.0939(10) 0.0830(11) 0.0576(8) 0.0078(8) 0.0336(7) 0.0093(9)
C59A 0.0693(10) 0.0722(15) 0.0647(8) 0.0278(10) 0.0100(8) 0.0470(11)
C60A 0.1078(14) 0.1169(18) 0.1065(13) 0.0100(14) 0.0387(10) 0.0008(13)
O8B 0.0625(4) 0.0525(4) 0.0482(4) -0.0078(3) 0.0186(3) 0.0107(3)
C53B 0.0712(5) 0.0330(4) 0.0425(4) -0.0058(3) 0.0169(4) 0.0089(4)
C54B 0.0701(7) 0.0580(8) 0.0540(6) -0.0027(6) 0.0204(5) 0.0230(6)
C55B 0.0759(12) 0.0623(15) 0.0551(9) 0.0171(11) 0.0171(9) 0.0309(12)
C56B 0.0802(12) 0.0669(13) 0.0558(11) 0.0123(10) 0.0208(10) 0.0004(12)
C57B 0.1004(15) 0.1121(19) 0.0693(15) 0.0244(13) -0.0034(13) -0.0038(15)
C58B 0.0939(10) 0.0830(11) 0.0576(8) 0.0078(8) 0.0336(7) 0.0093(9)
C59B 0.0693(10) 0.0722(15) 0.0647(8) 0.0278(10) 0.0100(8) 0.0470(11)
C60B 0.1078(14) 0.1169(18) 0.1065(13) 0.0100(14) 0.0387(10) 0.0008(13)
O8C 0.0625(4) 0.0525(4) 0.0482(4) -0.0078(3) 0.0186(3) 0.0107(3)
C53C 0.0712(5) 0.0330(4) 0.0425(4) -0.0058(3) 0.0169(4) 0.0089(4)
C54C 0.0701(7) 0.0580(8) 0.0540(6) -0.0027(6) 0.0204(5) 0.0230(6)
C55C 0.0759(12) 0.0623(15) 0.0551(9) 0.0171(11) 0.0171(9) 0.0309(12)
C56C 0.0802(12) 0.0669(13) 0.0558(11) 0.0123(10) 0.0208(10) 0.0004(12)
C57C 0.1004(15) 0.1121(19) 0.0693(15) 0.0244(13) -0.0034(13) -0.0038(15)
C58C 0.0939(10) 0.0830(11) 0.0576(8) 0.0078(8) 0.0336(7) 0.0093(9)
C59C 0.0693(10) 0.0722(15) 0.0647(8) 0.0278(10) 0.0100(8) 0.0470(11)
C60C 0.1078(14) 0.1169(18) 0.1065(13) 0.0100(14) 0.0387(10) 0.0008(13)
O9 0.1194(11) 0.1810(14) 0.1262(13) 0.0216(12) 0.0258(10) 0.0071(11)
C61 0.0704(9) 0.0831(10) 0.0826(11) -0.0316(10) 0.0075(10) 0.0088(8)
C62 0.0673(6) 0.0702(7) 0.0240(6) -0.0014(5) 0.0045(5) -0.0018(6)
C63 0.0916(11) 0.0731(11) 0.167(2) 0.0377(14) 0.0242(14) 0.0014(10)
O9A 0.1194(11) 0.1810(14) 0.1262(13) 0.0216(12) 0.0258(10) 0.0071(11)
C61A 0.0704(9) 0.0831(10) 0.0826(11) -0.0316(10) 0.0075(10) 0.0088(8)
C62A 0.0673(6) 0.0702(7) 0.0240(6) -0.0014(5) 0.0045(5) -0.0018(6)
C63A 0.0916(11) 0.0731(11) 0.167(2) 0.0377(14) 0.0242(14) 0.0014(10)
O9B 0.1194(11) 0.1810(14) 0.1262(13) 0.0216(12) 0.0258(10) 0.0071(11)
C61B 0.0704(9) 0.0831(10) 0.0826(11) -0.0316(10) 0.0075(10) 0.0088(8)
C62B 0.0673(6) 0.0702(7) 0.0240(6) -0.0014(5) 0.0045(5) -0.0018(6)
C63B 0.0916(11) 0.0731(11) 0.167(2) 0.0377(14) 0.0242(14) 0.0014(10)
O10 0.0929(7) 0.1432(12) 0.1386(11) -0.0253(10) 0.0359(7) -0.0017(8)
C64 0.0578(6) 0.1148(11) 0.0954(10) -0.0177(9) 0.0177(7) -0.0029(7)
C65 0.121(2) 0.0907(14) 0.134(2) -0.0088(15) -0.0020(17) -0.0203(15)
C66 0.117(2) 0.268(4) 0.168(3) -0.047(3) 0.0557(16) 0.022(3)
O10A 0.0929(7) 0.1432(12) 0.1386(11) -0.0253(10) 0.0359(7) -0.0017(8)
C64A 0.0578(6) 0.1148(11) 0.0954(10) -0.0177(9) 0.0177(7) -0.0029(7)
C65A 0.121(2) 0.0907(14) 0.134(2) -0.0088(15) -0.0020(17) -0.0203(15)
C66A 0.117(2) 0.268(4) 0.168(3) -0.047(3) 0.0557(16) 0.022(3)

loop_
_atom_type_symbol
_atom_type_description
_atom_type_scat_dispersion_real
_atom_type_scat_dispersion_imag
_atom_type_scat_source
C C 0.0033 0.0016 'International Tables Vol C Tables 4.2.6.8 and 6.1.1.4'
H H 0.0000 0.0000 'International Tables Vol C Tables 4.2.6.8 and 6.1.1.4'
O O 0.0106 0.0060 'International Tables Vol C Tables 4.2.6.8 and 6.1.1.4'

loop_
_geom_angle_atom_site_label_1
_geom_angle_atom_site_label_2
_geom_angle_atom_site_label_3
_geom_angle
C24 C1 C28 118.32(8)
C24 C1 C2 120.52(9)
C28 C1 C2 120.94(9)
C1 C2 C3 111.53(7)
C4 C3 C25 118.41(8)
C4 C3 C2 118.80(8)
C25 C3 C2 122.74(9)
C3 C4 C5 121.84(9)
C4 C5 C6 118.52(9)
C4 C5 C29 123.33(9)
C6 C5 C29 118.12(8)
C4 C5 C29B 115.31(18)
C6 C5 C29B 125.40(18)
C29 C5 C29B 13.04(18)
C4 C5 C29A 123.57(15)
C6 C5 C29A 117.91(15)
C29 C5 C29A 2.41(15)
C29B C5 C29A 11.4(2)
C7 C6 C5 120.92(8)
C6 C7 C25 118.79(8)
C6 C7 C8 120.11(7)
C25 C7 C8 121.03(8)
C7 C8 C9 111.34(7)
C10 C9 C26 118.08(8)
C10 C9 C8 119.24(8)
C26 C9 C8 122.60(7)
C9 C10 C11 121.67(9)
C10 C11 C12 118.47(8)
C10 C11 C37 121.08(11)
C12 C11 C37 120.40(10)
C10 C11 C37B 124.70(15)
C12 C11 C37B 116.47(15)
C37 C11 C37B 5.24(18)
C10 C11 C37A 121.41(13)
C12 C11 C37A 118.86(12)
C37 C11 C37A 13.23(13)
C37B C11 C37A 17.06(18)
C13 C12 C11 121.42(8)
C12 C13 C26 118.64(8)
C12 C13 C14 121.03(7)
C26 C13 C14 120.21(7)
C15 C14 C13 111.07(8)
C16 C15 C27 117.91(8)
C16 C15 C14 119.59(7)
C27 C15 C14 122.41(8)
C15 C16 C17 122.53(8)
C16 C17 C18 118.02(8)
C16 C17 C45 122.93(10)
C18 C17 C45 118.97(10)
C16 C17 C45A 122.66(15)
C18 C17 C45A 119.27(15)
C45 C17 C45A 4.60(19)
C16 C17 C45B 122.05(16)
C18 C17 C45B 119.85(16)
C45 C17 C45B 0.88(17)
C45A C17 C45B 4.7(2)
C19 C18 C17 121.21(9)
C18 C19 C27 119.11(7)
C18 C19 C20 120.04(8)
C27 C19 C20 120.69(7)
C21 C20 C19 110.74(7)
C28 C21 C22 118.22(9)
C28 C21 C20 122.87(9)
C22 C21 C20 118.80(7)
C21 C22 C23 121.20(8)
C22 C23 C24 118.90(9)
C22 C23 C53B 120.33(14)
C24 C23 C53B 120.78(14)
C22 C23 C53A 124.66(17)
C24 C23 C53A 116.44(17)
C53B C23 C53A 4.4(2)
C22 C23 C53C 119.2(2)
C24 C23 C53C 121.8(2)
C53B C23 C53C 2.7(2)
C53A C23 C53C 5.8(2)
C22 C23 C53 122.92(11)
C24 C23 C53 118.08(12)
C53B C23 C53 4.09(16)
C53A C23 C53 3.21(18)
C53C C23 C53 3.8(2)
C1 C24 C23 121.38(9)
O1 C25 C3 121.70(8)
O1 C25 C7 116.80(8)
C3 C25 C7 121.49(9)
O2 C26 C9 121.66(7)
O2 C26 C13 116.64(8)
C9 C26 C13 121.69(7)
O3 C27 C15 121.37(8)
O3 C27 C19 117.47(7)
C15 C27 C19 121.16(8)
O4 C28 C21 121.56(9)
O4 C28 C1 116.46(8)
C21 C28 C1 121.96(9)
O5 C29 C5 123.31(13)
O5 C29 C30 118.71(14)
C5 C29 C30 117.30(11)
C31 C30 C29 113.39(11)
C32 C31 C30 112.00(12)
C31 C32 C33 111.96(15)
C32 C33 C34 109.68(14)
C35 C34 C33 113.68(14)
C34 C35 C36 113.67(15)
O5A C29A C5 118.9(3)
O5A C29A C30A 115.9(3)
C5 C29A C30A 115.9(3)
C29A C30A C31A 116.7(3)
C32A C31A C30A 111.9(3)
C33A C32A C31A 121.8(4)
C32A C33A C34A 116.0(3)
C35A C34A C33A 112.9(4)
C36A C35A C34A 116.9(3)
O5B C29B C5 108.9(4)
O5B C29B C30B 123.6(5)
C5 C29B C30B 126.9(3)
C29B C30B C31B 120.2(4)
C32B C31B C30B 126.8(4)
C31B C32B C33B 132.8(5)
C32B C33B C34B 137.8(5)
C33B C34B C35B 119.0(5)
C34B C35B C36B 133.3(5)
O6 C37 C11 116.60(16)
O6 C37 C38 124.90(18)
C11 C37 C38 117.64(14)
C39 C38 C37 113.74(19)
C40 C39 C38 117.1(2)
C39 C40 C41 112.3(2)
C42 C41 C40 120.2(2)
C41 C42 C43 116.2(3)
C44 C43 C42 115.0(3)
O6A C37A C38A 117.4(2)
O6A C37A C11 119.0(2)
C38A C37A C11 119.38(19)
C39A C38A C37A 116.0(2)
C38A C39A C40A 108.6(3)
C41A C40A C39A 95.6(3)
C42A C41A C40A 142.9(3)
C41A C42A C43A 118.9(4)
C44A C43A C42A 106.3(3)
O6B C37B C11 121.4(3)
O6B C37B C38B 113.3(3)
C11 C37B C38B 125.1(3)
C39B C38B C37B 117.5(3)
C40B C39B C38B 120.2(4)
C39B C40B C41B 119.0(4)
C40B C41B C42B 117.0(4)
C43B C42B C41B 119.6(5)
C44B C43B C42B 131.1(6)
O7 C45 C17 123.26(15)
O7 C45 C46 120.60(17)
C17 C45 C46 115.10(15)
C47 C46 C45 115.28(19)
C46 C47 C48 116.5(2)
C47 C48 C49 114.4(2)
C50 C49 C48 114.3(3)
C51 C50 C49 119.7(3)
C50 C51 C52 117.1(3)
O7A C45A C17 120.2(3)
O7A C45A C46A 117.9(4)
C17 C45A C46A 114.8(3)
C47A C46A C45A 113.1(4)
C46A C47A C48A 110.6(4)
C47A C48A C49A 111.6(4)
C50A C49A C48A 114.9(5)
C49A C50A C51A 110.8(5)
C50A C51A C52A 102.6(5)
O7B C45B C17 115.0(3)
O7B C45B C46B 116.2(4)
C17 C45B C46B 128.8(3)
C47B C46B C45B 113.5(4)
C46B C47B C48B 108.9(4)
C49B C48B C47B 102.7(4)
C50B C49B C48B 108.2(5)
C49B C50B C51B 107.1(5)
C52B C51B C50B 121.4(6)
O8 C53 C23 123.88(19)
O8 C53 C54 112.1(2)
C23 C53 C54 124.0(2)
C53 C54 C55 108.9(2)
C56 C55 C54 110.8(2)
C55 C56 C57 112.8(3)
C58 C57 C56 116.3(3)
C59 C58 C57 113.9(3)
C58 C59 C60 112.2(3)
O8A C53A C23 126.6(4)
O8A C53A C54A 116.4(4)
C23 C53A C54A 113.8(4)
C53A C54A C55A 109.0(4)
C56A C55A C54A 111.8(5)
C55A C56A C57A 137.5(6)
C58A C57A C56A 100.5(5)
C57A C58A C59A 118.2(5)
C58A C59A C60A 115.6(5)
O8B C53B C23 111.8(2)
O8B C53B C54B 125.2(3)
C23 C53B C54B 120.0(3)
C53B C54B C55B 112.4(3)
C56B C55B C54B 114.2(3)
C57B C56B C55B 114.4(4)
C58B C57B C56B 138.2(4)
C57B C58B C59B 118.9(4)
C58B C59B C60B 111.4(4)
O8C C53C C23 120.6(4)
O8C C53C C54C 119.7(5)
C23 C53C C54C 119.6(5)
C53C C54C C55C 112.4(5)
C56C C55C C54C 115.2(5)
C57C C56C C55C 112.3(5)
C56C C57C C58C 125.5(6)
C57C C58C C59C 113.3(6)
C58C C59C C60C 115.5(7)
O9 C61 C62 123.1(2)
O9 C61 C63 124.5(2)
C62 C61 C63 109.83(18)
O9A C61A C62A 121.9(4)
O9A C61A C63A 122.1(5)
C62A C61A C63A 116.0(5)
O9B C61B C63B 118.6(6)
O9B C61B C62B 122.2(5)
C63B C61B C62B 116.0(6)
O10 C64 C66 115.0(3)
O10 C64 C65 120.5(3)
C66 C64 C65 118.9(3)
O10A C64A C65A 120.7(3)
O10A C64A C66A 115.9(4)
C65A C64A C66A 123.3(4)

loop_
_geom_bond_atom_site_label_1
_geom_bond_atom_site_label_2
_geom_bond_distance
O1 C25 1.3676(12)
O2 C26 1.3682(10)
O3 C27 1.3784(10)
O4 C28 1.3783(12)
C1 C24 1.3730(14)
C1 C28 1.4037(14)
C1 C2 1.5210(12)
C2 C3 1.5232(12)
C3 C4 1.3771(14)
C3 C25 1.3943(13)
C4 C5 1.3903(12)
C5 C6 1.4049(13)
C5 C29 1.4828(19)
C5 C29B 1.494(5)
C5 C29A 1.499(4)
C6 C7 1.3801(13)
C7 C25 1.3951(12)
C7 C8 1.5173(13)
C8 C9 1.5203(12)
C9 C10 1.3841(11)
C9 C26 1.3862(13)
C10 C11 1.3897(12)
C11 C12 1.3988(13)
C11 C37 1.468(2)
C11 C37B 1.505(3)
C11 C37A 1.517(3)
C12 C13 1.3656(12)
C13 C26 1.4011(12)
C13 C14 1.5214(13)
C14 C15 1.5209(13)
C15 C16 1.3750(12)
C15 C27 1.3945(12)
C16 C17 1.3893(13)
C17 C18 1.4063(12)
C17 C45 1.481(2)
C17 C45A 1.486(4)
C17 C45B 1.499(4)
C18 C19 1.3628(12)
C19 C27 1.4060(13)
C19 C20 1.5202(12)
C20 C21 1.5190(14)
C21 C28 1.3823(12)
C21 C22 1.3909(14)
C22 C23 1.3923(14)
C23 C24 1.3951(12)
C23 C53B 1.464(3)
C23 C53A 1.474(4)
C23 C53C 1.491(5)
C23 C53 1.494(3)
O5 C29 1.2261(16)
C29 C30 1.522(2)
C30 C31 1.519(2)
C31 C32 1.515(3)
C32 C33 1.534(3)
C33 C34 1.594(3)
C34 C35 1.499(2)
C35 C36 1.507(3)
O5A C29A 1.226(4)
C29A C30A 1.506(5)
C30A C31A 1.535(5)
C31A C32A 1.518(6)
C32A C33A 1.511(6)
C33A C34A 1.586(6)
C34A C35A 1.543(6)
C35A C36A 1.525(5)
O5B C29B 1.223(5)
C29B C30B 1.495(7)
C30B C31B 1.534(6)
C31B C32B 1.507(8)
C32B C33B 1.513(7)
C33B C34B 1.523(8)
C34B C35B 1.541(6)
C35B C36B 1.574(8)
O6 C37 1.244(2)
C37 C38 1.504(3)
C38 C39 1.495(3)
C39 C40 1.472(4)
C40 C41 1.531(4)
C41 C42 1.482(5)
C42 C43 1.537(5)
C43 C44 1.434(5)
O6A C37A 1.244(3)
C37A C38A 1.516(4)
C38A C39A 1.514(4)
C39A C40A 1.541(5)
C40A C41A 1.524(5)
C41A C42A 1.441(6)
C42A C43A 1.523(6)
C43A C44A 1.486(6)
O6B C37B 1.240(4)
C37B C38B 1.509(5)
C38B C39B 1.496(5)
C39B C40B 1.480(7)
C40B C41B 1.519(6)
C41B C42B 1.529(8)
C42B C43B 1.491(7)
C43B C44B 1.460(6)
O7 C45 1.204(2)
C45 C46 1.529(3)
C46 C47 1.466(3)
C47 C48 1.504(3)
C48 C49 1.550(5)
C49 C50 1.481(5)
C50 C51 1.480(5)
C51 C52 1.482(6)
O7A C45A 1.215(5)
C45A C46A 1.518(5)
C46A C47A 1.477(6)
C47A C48A 1.510(6)
C48A C49A 1.521(7)
C49A C50A 1.494(8)
C50A C51A 1.508(7)
C51A C52A 1.516(8)
O7B C45B 1.223(5)
C45B C46B 1.520(5)
C46B C47B 1.514(7)
C47B C48B 1.585(6)
C48B C49B 1.541(8)
C49B C50B 1.505(7)
C50B C51B 1.526(9)
C51B C52B 1.460(8)
O8 C53 1.220(3)
C53 C54 1.536(3)
C54 C55 1.583(3)
C55 C56 1.461(4)
C56 C57 1.504(4)
C57 C58 1.479(5)
C58 C59 1.472(4)
C59 C60 1.548(5)
O8A C53A 1.213(6)
C53A C54A 1.513(6)
C54A C55A 1.516(6)
C55A C56A 1.413(6)
C56A C57A 1.470(7)
C57A C58A 1.464(7)
C58A C59A 1.496(6)
C59A C60A 1.511(8)
O8B C53B 1.206(4)
C53B C54B 1.513(4)
C54B C55B 1.541(4)
C55B C56B 1.536(5)
C56B C57B 1.510(5)
C57B C58B 1.439(6)
C58B C59B 1.477(5)
C59B C60B 1.523(6)
O8C C53C 1.220(7)
C53C C54C 1.512(7)
C54C C55C 1.520(7)
C55C C56C 1.482(8)
C56C C57C 1.482(8)
C57C C58C 1.486(9)
C58C C59C 1.501(7)
C59C C60C 1.510(8)
O9 C61 1.253(3)
C61 C62 1.505(3)
C61 C63 1.521(4)
O9A C61A 1.214(7)
C61A C62A 1.472(6)
C61A C63A 1.508(6)
O9B C61B 1.229(8)
C61B C63B 1.493(8)
C61B C62B 1.493(7)
O10 C64 1.184(3)
C64 C66 1.474(5)
C64 C65 1.480(4)
O10A C64A 1.193(4)
C64A C65A 1.490(5)
C64A C66A 1.491(6)
